data_4117206
loop_
_publ_author_name
'E. J. Corey'
'Mark C. Noe'

_publ_section_title
;
 A Critical Analysis of the Mechanistic Basis of Enantioselectivity in the
 Bis-Cinchona Alkaloid Catalyzed Dihydroxylation of Olefins
;
_journal_name_full 'Journal of the American Chemical Society'
_journal_page_first 11038
_journal_page_last 11053
_journal_paper_doi 10.1021/ja961233m
_journal_volume 118
_journal_year 1996
_chemical_formula_sum 'C20 H15 Br O2'
_chemical_formula_weight 367.23
_chemical_name_common 'Dihydroxylation product of 14-Bromo 7'
_chemical_name_systematic
; 
 ? 
;
_space_group_IT_number 19
_symmetry_cell_setting orthorhombic
_symmetry_space_group_name_Hall 'P 2ac 2ab'
_symmetry_space_group_name_H-M 'P 21 21 21'
_atom_sites_solution_hydrogens geom
_atom_sites_solution_primary direct
_atom_sites_solution_secondary difmap
_audit_creation_method SHELXL
_cell_angle_alpha 90.00
_cell_angle_beta 90.00
_cell_angle_gamma 90.00
_cell_formula_units_Z 16
_cell_length_a 14.597(2)
_cell_length_b 20.560(7)
_cell_length_c 22.004(3)
_cell_measurement_reflns_used 38
_cell_measurement_temperature 293(2)
_cell_measurement_theta_max 15
_cell_measurement_theta_min 10
_cell_volume 6604(3)
_computing_cell_refinement 'Siemens XSCANS'
_computing_data_collection 'Siemens XSCANS'
_computing_data_reduction 'Siemens XSCANS'
_computing_molecular_graphics 'Siemens XP'
_computing_publication_material 'Siemens Xcif'
_computing_structure_refinement 'SHELXL-93 (Sheldrick, 1993)'
_computing_structure_solution 'SHELXS-86 (Sheldrick, 1990)'
_diffrn_ambient_temperature 293(2)
_diffrn_measurement_device 'Siemens P4'
_diffrn_measurement_method 'Omega Scans'
_diffrn_radiation_monochromator graphite
_diffrn_radiation_source 'fine-focus sealed tube'
_diffrn_radiation_type MoK\a
_diffrn_radiation_wavelength 0.71073
_diffrn_reflns_av_R_equivalents 0.0980
_diffrn_reflns_av_sigmaI/netI 0.1198
_diffrn_reflns_limit_h_max 14
_diffrn_reflns_limit_h_min -1
_diffrn_reflns_limit_k_max 19
_diffrn_reflns_limit_k_min -1
_diffrn_reflns_limit_l_max 21
_diffrn_reflns_limit_l_min -21
_diffrn_reflns_number 7709
_diffrn_reflns_theta_max 20.00
_diffrn_reflns_theta_min 2.52
_diffrn_standards_decay_% <5%
_diffrn_standards_interval_count 100
_diffrn_standards_number 3
_exptl_absorpt_coefficient_mu 2.497
_exptl_crystal_colour Colorless
_exptl_crystal_density_diffrn 1.477
_exptl_crystal_description Prisms
_exptl_crystal_F_000 2976
_exptl_crystal_size_max 0.90
_exptl_crystal_size_mid 0.80
_exptl_crystal_size_min 0.40
_refine_diff_density_max 0.813
_refine_diff_density_min -0.771
_refine_diff_density_rms 0.123
_refine_ls_abs_structure_details 'Flack H D (1983), Acta Cryst. A39, 876-881'
_refine_ls_abs_structure_Flack 0.00(3)
_refine_ls_extinction_method none
_refine_ls_goodness_of_fit_all 1.027
_refine_ls_goodness_of_fit_obs 1.093
_refine_ls_hydrogen_treatment 'Riding Model'
_refine_ls_matrix_type full
_refine_ls_number_parameters 429
_refine_ls_number_reflns 6044
_refine_ls_number_restraints 0
_refine_ls_restrained_S_all 1.027
_refine_ls_restrained_S_obs 1.093
_refine_ls_R_factor_all 0.1544
_refine_ls_R_factor_obs 0.0968
_refine_ls_shift/esd_max 0.005
_refine_ls_shift/esd_mean 0.001
_refine_ls_structure_factor_coef Fsqd
_refine_ls_weighting_details 'w=1/[\s^2^(Fo^2^)+(0.1568P)^2^+11.2578P] where P=(Fo^2^+2Fc^2^)/3'
_refine_ls_weighting_scheme calc
_refine_ls_wR_factor_all 0.2688
_refine_ls_wR_factor_obs 0.2248
_reflns_number_observed 3790
_reflns_number_total 6044
_reflns_observed_criterion >2sigma(I)
_cod_data_source_file ja961233m_2.cif
_cod_data_source_block brfluore
_cod_depositor_comments
;
The following automatic conversions were performed:

'_refine_ls_weighting_scheme' value 'calc
w=1/[\s^2^(Fo^2^)+(0.1568P)^2^+11.2578P] where P=(Fo^2^+2Fc^2^)/3'
was changed to 'calc'. New tag '_refine_ls_weighting_details' was
created. The value of the new tag was set to
'w=1/[\s^2^(Fo^2^)+(0.1568P)^2^+11.2578P] where P=(Fo^2^+2Fc^2^)/3'.

Automatic conversion script
Id: cif_fix_values 3143 2015-03-26 13:38:13Z robertas 
;
_cod_original_cell_volume 6603.7(26)
_cod_database_code 4117206

loop_
_symmetry_equiv_pos_as_xyz
'x, y, z'
'-x+1/2, -y, z+1/2'
'-x, y+1/2, -z+1/2'
'x+1/2, -y+1/2, -z'

loop_
_atom_site_aniso_label
_atom_site_aniso_U_11
_atom_site_aniso_U_22
_atom_site_aniso_U_33
_atom_site_aniso_U_23
_atom_site_aniso_U_13
_atom_site_aniso_U_12
O1C 0.051(7) 0.056(7) 0.037(6) -0.012(6) -0.018(6) 0.010(6)
O2C 0.083(10) 0.063(8) 0.018(6) 0.002(6) -0.018(6) 0.006(7)
Br3 0.086(2) 0.096(2) 0.107(2) 0.002(2) -0.018(2) 0.0330(14)
O1D 0.062(8) 0.068(8) 0.041(7) 0.013(7) -0.019(6) -0.015(7)
O2D 0.104(11) 0.111(11) 0.023(7) -0.006(8) -0.015(7) -0.018(10)
Br4 0.144(3) 0.169(3) 0.088(2) -0.018(2) -0.018(2) -0.092(2)
O1A 0.073(9) 0.090(10) 0.074(10) 0.021(8) 0.030(8) 0.028(8)
O2A 0.100(10) 0.054(8) 0.047(8) 0.001(6) 0.038(8) -0.003(8)
Br1 0.079(2) 0.148(2) 0.091(2) 0.010(2) 0.0073(15) 0.038(2)
O1B 0.099(10) 0.068(8) 0.034(7) 0.002(6) 0.011(7) -0.035(8)
O2B 0.084(10) 0.065(8) 0.018(6) -0.007(6) 0.016(6) -0.011(8)
Br2 0.100(2) 0.0614(14) 0.112(2) 0.0132(14) 0.024(2) -0.0153(13)

loop_
_atom_site_label
_atom_site_type_symbol
_atom_site_fract_x
_atom_site_fract_y
_atom_site_fract_z
_atom_site_U_iso_or_equiv
_atom_site_thermal_displace_type
_atom_site_occupancy
_atom_site_calc_flag
_atom_site_refinement_flags
O1C O 0.4949(7) 0.2730(5) 0.1724(5) 0.048(3) Uani 1 d .
H1CA H 0.5250(7) 0.3024(5) 0.1908(5) 0.080 Uiso 1 d R
O2C O 0.3760(9) 0.3211(5) 0.2576(4) 0.055(4) Uani 1 d .
H2CA H 0.4269(9) 0.3055(5) 0.2695(4) 0.080 Uiso 1 d R
Br3 Br 0.0423(2) 0.51593(12) 0.15365(12) 0.0962(9) Uani 1 d .
C1C C 0.3640(11) 0.3116(8) 0.0473(7) 0.037(4) Uiso 1 d .
C2C C 0.3660(12) 0.3355(8) -0.0132(8) 0.053(5) Uiso 1 d .
H2CB H 0.3177(12) 0.3235(8) -0.0406(8) 0.080 Uiso 1 d R
C3C C 0.4296(13) 0.3793(9) -0.0299(9) 0.065(6) Uiso 1 d .
H3CA H 0.4299(13) 0.3934(9) -0.0714(9) 0.080 Uiso 1 d R
C4C C 0.4966(15) 0.4022(10) 0.0113(10) 0.079(7) Uiso 1 d .
H4CA H 0.5406(15) 0.4345(10) -0.0006(10) 0.080 Uiso 1 d R
C5C C 0.4927(14) 0.3779(9) 0.0729(9) 0.063(6) Uiso 1 d .
H5CA H 0.5401(14) 0.3882(9) 0.1016(9) 0.080 Uiso 1 d R
C6C C 0.4281(11) 0.3352(7) 0.0892(7) 0.034(4) Uiso 1 d .
C7C C 0.3088(11) 0.2607(8) 0.0758(7) 0.047(5) Uiso 1 d .
C8C C 0.2414(11) 0.2222(8) 0.0535(8) 0.051(5) Uiso 1 d .
H8CA H 0.2228(11) 0.2282(8) 0.0120(8) 0.080 Uiso 1 d R
C9C C 0.1999(13) 0.1768(9) 0.0901(9) 0.065(6) Uiso 1 d .
H9CA H 0.1501(13) 0.1513(9) 0.0745(9) 0.080 Uiso 1 d R
C10C C 0.2306(13) 0.1683(9) 0.1496(9) 0.069(6) Uiso 1 d .
H10A H 0.2040(13) 0.1356(9) 0.1753(9) 0.080 Uiso 1 d R
C11C C 0.2961(12) 0.2094(8) 0.1729(9) 0.055(5) Uiso 1 d .
H11A H 0.3163(12) 0.2029(8) 0.2140(9) 0.080 Uiso 1 d R
C12C C 0.3366(10) 0.2555(7) 0.1370(7) 0.032(4) Uiso 1 d .
C13C C 0.4108(11) 0.3011(7) 0.1508(7) 0.038(4) Uiso 1 d .
C14C C 0.3891(11) 0.3552(8) 0.2002(7) 0.041(5) Uiso 1 d .
H14A H 0.4391(11) 0.3852(8) 0.2039(7) 0.080 Uiso 1 d R
C15C C 0.3049(10) 0.3914(7) 0.1872(7) 0.031(4) Uiso 1 d .
C16C C 0.3091(12) 0.4512(8) 0.1602(7) 0.049(5) Uiso 1 d .
H16A H 0.3683(12) 0.4671(8) 0.1483(7) 0.080 Uiso 1 d R
C17C C 0.2323(11) 0.4888(9) 0.1505(8) 0.052(5) Uiso 1 d .
H17A H 0.2384(11) 0.5308(9) 0.1317(8) 0.080 Uiso 1 d R
C18C C 0.1496(13) 0.4657(9) 0.1671(9) 0.066(6) Uiso 1 d .
C19C C 0.1409(13) 0.4052(9) 0.1972(8) 0.057(5) Uiso 1 d .
H19A H 0.0823(13) 0.3889(9) 0.2097(8) 0.080 Uiso 1 d R
C20C C 0.2192(12) 0.3717(9) 0.2053(8) 0.050(5) Uiso 1 d .
H20A H 0.2135(12) 0.3303(9) 0.2252(8) 0.080 Uiso 1 d R
O1D O 0.5359(8) 0.2571(6) 0.3125(5) 0.057(3) Uani 1 d .
H1DA H 0.4944(8) 0.2816(6) 0.2982(5) 0.080 Uiso 1 d R
O2D O 0.6421(11) 0.3268(7) 0.2348(5) 0.079(4) Uani 1 d .
H2DA H 0.5903(11) 0.3136(7) 0.2222(5) 0.080 Uiso 1 d R
Br4 Br 0.9801(2) 0.5057(2) 0.35099(13) 0.1335(13) Uani 1 d .
C1D C 0.6352(12) 0.3184(9) 0.4451(8) 0.052(5) Uiso 1 d .
C2D C 0.6183(15) 0.3476(10) 0.5012(10) 0.077(6) Uiso 1 d .
H2DB H 0.6619(15) 0.3416(10) 0.5334(10) 0.080 Uiso 1 d R
C3D C 0.5449(16) 0.3871(11) 0.5076(11) 0.089(7) Uiso 1 d .
H3DA H 0.5358(16) 0.4077(11) 0.5463(11) 0.080 Uiso 1 d R
C4D C 0.4847(16) 0.3954(10) 0.4643(10) 0.085(7) Uiso 1 d .
H4DA H 0.4323(16) 0.4226(10) 0.4716(10) 0.080 Uiso 1 d R
C5D C 0.4950(13) 0.3667(9) 0.4048(10) 0.069(6) Uiso 1 d .
H5DA H 0.4512(13) 0.3708(9) 0.3725(10) 0.080 Uiso 1 d R
C6D C 0.5734(12) 0.3300(8) 0.3974(7) 0.044(5) Uiso 1 d .
C7D C 0.7035(11) 0.2726(8) 0.4246(7) 0.046(5) Uiso 1 d .
C8D C 0.7766(14) 0.2440(11) 0.4531(10) 0.082(7) Uiso 1 d .
H8DA H 0.7908(14) 0.2544(11) 0.4946(10) 0.080 Uiso 1 d R
C9D C 0.8295(16) 0.1994(11) 0.4192(10) 0.086(7) Uiso 1 d .
H9DA H 0.8823(16) 0.1794(11) 0.4373(10) 0.080 Uiso 1 d R
C10D C 0.8088(15) 0.1832(11) 0.3592(11) 0.089(7) Uiso 1 d .
H10B H 0.8443(15) 0.1520(11) 0.3369(11) 0.080 Uiso 1 d R
C11D C 0.7374(13) 0.2148(9) 0.3312(9) 0.067(6) Uiso 1 d .
H11B H 0.7229(13) 0.2046(9) 0.2897(9) 0.080 Uiso 1 d R
C12D C 0.6854(11) 0.2576(8) 0.3635(7) 0.047(4) Uiso 1 d .
C13D C 0.6049(11) 0.2966(8) 0.3395(7) 0.043(5) Uiso 1 d .
C14D C 0.6291(13) 0.3516(9) 0.2928(9) 0.057(5) Uiso 1 d .
H14B H 0.5814(13) 0.3838(9) 0.2920(9) 0.080 Uiso 1 d R
C15D C 0.7174(11) 0.3865(8) 0.3090(7) 0.038(4) Uiso 1 d .
C16D C 0.7140(13) 0.4452(9) 0.3424(8) 0.060(5) Uiso 1 d .
H16B H 0.6552(13) 0.4615(9) 0.3546(8) 0.080 Uiso 1 d R
C17D C 0.7902(13) 0.4781(10) 0.3537(9) 0.069(6) Uiso 1 d .
H17B H 0.7859(13) 0.5173(10) 0.3772(9) 0.080 Uiso 1 d R
C18D C 0.8760(13) 0.4582(9) 0.3353(8) 0.062(6) Uiso 1 d .
C19D C 0.8793(14) 0.4005(9) 0.3012(8) 0.064(6) Uiso 1 d .
H19B H 0.9382(14) 0.3847(9) 0.2886(8) 0.080 Uiso 1 d R
C20D C 0.8004(11) 0.3677(8) 0.2886(8) 0.046(5) Uiso 1 d .
H20B H 0.8025(11) 0.3290(8) 0.2642(8) 0.080 Uiso 1 d R
O1A O 0.4995(8) 0.5235(6) 0.3484(6) 0.079(4) Uani 1 d .
H1AA H 0.5237(8) 0.5438(6) 0.3189(6) 0.080 Uiso 1 d R
O2A O 0.4616(9) 0.6439(6) 0.2924(5) 0.067(4) Uani 1 d .
H2AA H 0.4536(9) 0.6797(6) 0.3110(5) 0.080 Uiso 1 d R
Br1 Br 0.0252(2) 0.74774(15) 0.32478(12) 0.1063(10) Uani 1 d .
C1A C 0.3069(11) 0.5264(8) 0.4388(7) 0.040(4) Uiso 1 d .
C2A C 0.2331(12) 0.4928(9) 0.4621(9) 0.058(5) Uiso 1 d .
H2AB H 0.2059(12) 0.5064(9) 0.4997(9) 0.080 Uiso 1 d R
C3A C 0.2005(15) 0.4419(10) 0.4290(10) 0.078(7) Uiso 1 d .
H3AA H 0.1497(15) 0.4174(10) 0.4446(10) 0.080 Uiso 1 d R
C4A C 0.2356(14) 0.4267(11) 0.3738(10) 0.079(6) Uiso 1 d .
H4AA H 0.2147(14) 0.3880(11) 0.3537(10) 0.080 Uiso 1 d R
C5A C 0.3065(12) 0.4615(9) 0.3490(9) 0.063(5) Uiso 1 d .
H5AA H 0.3302(12) 0.4512(9) 0.3094(9) 0.080 Uiso 1 d R
C6A C 0.3410(11) 0.5128(8) 0.3826(7) 0.043(5) Uiso 1 d .
C7A C 0.3619(11) 0.5803(8) 0.4633(8) 0.042(5) Uiso 1 d .
C8A C 0.3553(13) 0.6104(9) 0.5207(8) 0.057(5) Uiso 1 d .
H8AA H 0.3040(13) 0.6010(9) 0.5465(8) 0.080 Uiso 1 d R
C9A C 0.4180(14) 0.6578(10) 0.5341(10) 0.077(6) Uiso 1 d .
H9AA H 0.4128(14) 0.6794(10) 0.5726(10) 0.080 Uiso 1 d R
C10A C 0.4906(15) 0.6745(10) 0.4939(10) 0.076(6) Uiso 1 d .
H10C H 0.5364(15) 0.7059(10) 0.5047(10) 0.080 Uiso 1 d R
C11A C 0.4940(13) 0.6425(8) 0.4373(9) 0.056(5) Uiso 1 d .
H11C H 0.5414(13) 0.6524(8) 0.4085(9) 0.080 Uiso 1 d R
C12A C 0.4301(11) 0.5971(8) 0.4228(7) 0.043(5) Uiso 1 d .
C13A C 0.4167(11) 0.5566(8) 0.3649(8) 0.046(5) Uiso 1 d .
C14A C 0.3886(12) 0.5992(9) 0.3093(8) 0.055(5) Uiso 1 d .
H14C H 0.3805(12) 0.5705(9) 0.2753(8) 0.080 Uiso 1 d R
C15A C 0.3023(12) 0.6335(8) 0.3155(8) 0.047(5) Uiso 1 d .
C16A C 0.2218(13) 0.6100(10) 0.2948(9) 0.062(6) Uiso 1 d .
H16C H 0.2251(13) 0.5678(10) 0.2761(9) 0.080 Uiso 1 d R
C17A C 0.1381(14) 0.6414(9) 0.2983(9) 0.063(6) Uiso 1 d .
H17C H 0.0834(14) 0.6199(9) 0.2848(9) 0.080 Uiso 1 d R
C18A C 0.1389(12) 0.7012(9) 0.3220(9) 0.060(5) Uiso 1 d .
C19A C 0.2152(11) 0.7278(9) 0.3452(8) 0.056(5) Uiso 1 d .
H19D H 0.2108(11) 0.7699(9) 0.3638(8) 0.080 Uiso 1 d R
C20A C 0.2976(11) 0.6959(8) 0.3411(7) 0.045(5) Uiso 1 d .
H20C H 0.3518(11) 0.7163(8) 0.3568(7) 0.080 Uiso 1 d R
O1B O 0.5838(9) 0.4591(6) 0.1887(5) 0.067(4) Uani 1 d .
H1BA H 0.5452(9) 0.4760(6) 0.2107(5) 0.100 Uiso 1 calc R
O2B O 0.6129(9) 0.5723(6) 0.2509(4) 0.056(4) Uani 1 d .
H2BA H 0.6330(9) 0.5971(6) 0.2787(4) 0.080 Uiso 1 d R
Br2 Br 0.9300(2) 0.78069(11) 0.13739(12) 0.0911(9) Uani 1 d .
C1B C 0.7014(12) 0.5147(9) 0.0601(8) 0.051(5) Uiso 1 d .
C2B C 0.7693(13) 0.5001(9) 0.0169(9) 0.061(6) Uiso 1 d .
H2BB H 0.7650(13) 0.5184(9) -0.0231(9) 0.080 Uiso 1 d R
C3B C 0.8351(17) 0.4544(11) 0.0292(11) 0.093(7) Uiso 1 d .
H3BA H 0.8841(17) 0.4492(11) 0.0005(11) 0.080 Uiso 1 d R
C4B C 0.8416(17) 0.4229(12) 0.0846(11) 0.095(8) Uiso 1 d .
H4BA H 0.8882(17) 0.3910(12) 0.0922(11) 0.080 Uiso 1 d R
C5B C 0.7766(13) 0.4366(10) 0.1302(10) 0.074(6) Uiso 1 d .
H5BA H 0.7739(13) 0.4122(10) 0.1673(10) 0.080 Uiso 1 d R
C6B C 0.7114(11) 0.4835(8) 0.1183(7) 0.042(4) Uiso 1 d .
C7B C 0.6269(12) 0.5563(9) 0.0606(8) 0.047(5) Uiso 1 d .
C8B C 0.5901(14) 0.5968(10) 0.0153(10) 0.074(6) Uiso 1 d .
H8BA H 0.6218(14) 0.6030(10) -0.0224(10) 0.080 Uiso 1 d R
C10B C 0.4623(16) 0.6225(10) 0.0797(10) 0.080(7) Uiso 1 d .
H10D H 0.4059(16) 0.6455(10) 0.0859(10) 0.080 Uiso 1 d R
C11B C 0.4998(13) 0.5824(9) 0.1283(10) 0.074(6) Uiso 1 d .
H11D H 0.4678(13) 0.5736(9) 0.1655(10) 0.080 Uiso 1 d R
C12B C 0.5773(12) 0.5523(8) 0.1168(7) 0.047(5) Uiso 1 d .
C13B C 0.6379(12) 0.5088(9) 0.1601(8) 0.057(5) Uiso 1 d .
C14B C 0.6826(11) 0.5508(8) 0.2119(7) 0.040(4) Uiso 1 d .
H14D H 0.7213(11) 0.5233(8) 0.2361(7) 0.080 Uiso 1 d R
C15B C 0.7425(11) 0.6074(7) 0.1898(7) 0.036(4) Uiso 1 d .
C16B C 0.7051(12) 0.6642(8) 0.1705(7) 0.047(5) Uiso 1 d .
H16D H 0.6396(12) 0.6678(8) 0.1679(7) 0.080 Uiso 1 d R
C17B C 0.7568(11) 0.7170(8) 0.1531(7) 0.045(4) Uiso 1 d .
H17D H 0.7308(11) 0.7570(8) 0.1387(7) 0.080 Uiso 1 d R
C18B C 0.8484(12) 0.7085(8) 0.1585(8) 0.052(5) Uiso 1 d .
C19B C 0.8895(12) 0.6542(8) 0.1788(8) 0.053(5) Uiso 1 d .
H19E H 0.9547(12) 0.6520(8) 0.1843(8) 0.080 Uiso 1 d R
C20B C 0.8330(11) 0.6027(8) 0.1937(7) 0.042(5) Uiso 1 d .
H20D H 0.8592(11) 0.5622(8) 0.2067(7) 0.080 Uiso 1 d R
C9B C 0.5102(17) 0.6277(12) 0.0283(12) 0.099(8) Uiso 1 d .
H9BA H 0.4860(17) 0.6552(12) -0.0030(12) 0.080 Uiso 1 d R

loop_
_atom_type_symbol
_atom_type_description
_atom_type_scat_dispersion_real
_atom_type_scat_dispersion_imag
_atom_type_scat_source
C C 0.0033 0.0016 'International Tables Vol C Tables 4.2.6.8 and 6.1.1.4'
H H 0.0000 0.0000 'International Tables Vol C Tables 4.2.6.8 and 6.1.1.4'
O O 0.0106 0.0060 'International Tables Vol C Tables 4.2.6.8 and 6.1.1.4'
Br Br -0.2901 2.4595 'International Tables Vol C Tables 4.2.6.8 and 6.1.1.4'

loop_
_geom_angle_atom_site_label_1
_geom_angle_atom_site_label_2
_geom_angle_atom_site_label_3
_geom_angle
C6C C1C C2C 118.9(15)
C6C C1C C7C 109.5(14)
C2C C1C C7C 131.4(15)
C3C C2C C1C 120.1(18)
C2C C3C C4C 121.8(20)
C3C C4C C5C 117.3(20)
C6C C5C C4C 120.3(19)
C5C C6C C1C 121.5(16)
C5C C6C C13C 130.3(16)
C1C C6C C13C 108.1(13)
C8C C7C C12C 120.6(16)
C8C C7C C1C 131.6(15)
C12C C7C C1C 107.8(14)
C7C C8C C9C 120.3(17)
C8C C9C C10C 119.6(19)
C11C C10C C9C 119.8(20)
C12C C11C C10C 120.6(17)
C11C C12C C7C 118.8(15)
C11C C12C C13C 130.0(14)
C7C C12C C13C 111.2(14)
O1C C13C C12C 116.2(12)
O1C C13C C6C 109.5(12)
C12C C13C C6C 103.2(12)
O1C C13C C14C 103.0(12)
C12C C13C C14C 116.3(13)
C6C C13C C14C 108.4(12)
O2C C14C C15C 107.7(13)
O2C C14C C13C 106.5(12)
C15C C14C C13C 112.8(13)
C16C C15C C20C 115.6(16)
C16C C15C C14C 120.3(14)
C20C C15C C14C 123.8(14)
C15C C16C C17C 122.4(17)
C18C C17C C16C 119.2(17)
C17C C18C C19C 121.1(18)
C17C C18C Br3 120.3(14)
C19C C18C Br3 118.5(14)
C20C C19C C18C 115.9(18)
C19C C20C C15C 125.6(17)
C2D C1D C6D 118.3(18)
C2D C1D C7D 132.8(18)
C6D C1D C7D 108.8(15)
C3D C2D C1D 119.4(22)
C4D C3D C2D 122.3(24)
C3D C4D C5D 122.5(23)
C6D C5D C4D 114.6(20)
C5D C6D C1D 122.5(17)
C5D C6D C13D 126.7(16)
C1D C6D C13D 110.8(14)
C8D C7D C12D 119.4(17)
C8D C7D C1D 132.4(17)
C12D C7D C1D 108.2(15)
C7D C8D C9D 117.5(20)
C10D C9D C8D 122.5(23)
C11D C10D C9D 118.5(23)
C12D C11D C10D 119.6(20)
C11D C12D C7D 122.4(16)
C11D C12D C13D 126.3(16)
C7D C12D C13D 111.2(15)
O1D C13D C6D 113.2(13)
O1D C13D C12D 112.9(13)
C6D C13D C12D 100.5(13)
O1D C13D C14D 107.3(13)
C6D C13D C14D 107.0(13)
C12D C13D C14D 115.8(14)
O2D C14D C15D 105.8(14)
O2D C14D C13D 111.7(14)
C15D C14D C13D 112.2(15)
C20D C15D C16D 116.7(16)
C20D C15D C14D 123.3(15)
C16D C15D C14D 119.7(15)
C17D C16D C15D 120.2(18)
C16D C17D C18D 123.9(20)
C17D C18D C19D 116.0(18)
C17D C18D Br4 122.7(15)
C19D C18D Br4 121.3(15)
C20D C19D C18D 119.8(18)
C15D C20D C19D 123.3(17)
C6A C1A C2A 121.3(16)
C6A C1A C7A 106.7(14)
C2A C1A C7A 131.9(16)
C3A C2A C1A 117.4(18)
C4A C3A C2A 121.6(22)
C3A C4A C5A 121.5(22)
C4A C5A C6A 117.3(19)
C1A C6A C5A 120.6(16)
C1A C6A C13A 112.8(15)
C5A C6A C13A 126.5(16)
C12A C7A C8A 121.1(16)
C12A C7A C1A 110.2(15)
C8A C7A C1A 128.5(16)
C9A C8A C7A 117.5(18)
C8A C9A C10A 122.4(21)
C11A C10A C9A 117.6(20)
C12A C11A C10A 120.3(19)
C11A C12A C7A 121.0(16)
C11A C12A C13A 131.0(16)
C7A C12A C13A 108.0(14)
O1A C13A C6A 114.0(13)
O1A C13A C12A 111.1(14)
C6A C13A C12A 101.9(14)
O1A C13A C14A 106.9(14)
C6A C13A C14A 110.7(14)
C12A C13A C14A 112.4(13)
C15A C14A O2A 110.8(14)
C15A C14A C13A 115.3(15)
O2A C14A C13A 111.2(14)
C16A C15A C20A 114.9(17)
C16A C15A C14A 123.3(17)
C20A C15A C14A 121.7(16)
C15A C16A C17A 125.6(19)
C18A C17A C16A 116.4(19)
C17A C18A C19A 122.0(19)
C17A C18A Br1 117.7(15)
C19A C18A Br1 120.2(14)
C18A C19A C20A 120.6(17)
C19A C20A C15A 120.4(16)
C7B C1B C2B 133.8(17)
C7B C1B C6B 110.4(15)
C2B C1B C6B 115.7(16)
C3B C2B C1B 120.5(20)
C2B C3B C4B 122.9(24)
C3B C4B C5B 119.2(24)
C6B C5B C4B 118.0(20)
C5B C6B C1B 123.3(17)
C5B C6B C13B 128.2(17)
C1B C6B C13B 108.4(14)
C1B C7B C8B 131.4(18)
C1B C7B C12B 111.6(16)
C8B C7B C12B 116.8(17)
C9B C8B C7B 117.2(22)
C9B C10B C11B 118.0(23)
C12B C11B C10B 116.6(20)
C11B C12B C7B 125.0(18)
C11B C12B C13B 129.3(17)
C7B C12B C13B 105.7(14)
O1B C13B C6B 114.4(14)
O1B C13B C14B 107.5(13)
C6B C13B C14B 109.6(14)
O1B C13B C12B 111.1(14)
C6B C13B C12B 103.1(14)
C14B C13B C12B 111.0(14)
O2B C14B C15B 111.7(13)
O2B C14B C13B 108.3(13)
C15B C14B C13B 115.0(13)
C20B C15B C16B 118.9(16)
C20B C15B C14B 119.4(15)
C16B C15B C14B 121.5(14)
C15B C16B C17B 123.0(16)
C18B C17B C16B 114.6(16)
C19B C18B C17B 125.3(17)
C19B C18B Br2 115.9(13)
C17B C18B Br2 118.9(13)
C18B C19B C20B 116.7(17)
C15B C20B C19B 121.4(16)
C10B C9B C8B 126.2(26)

loop_
_geom_bond_atom_site_label_1
_geom_bond_atom_site_label_2
_geom_bond_distance
O1C C13C 1.44(2)
O2C C14C 1.46(2)
Br3 C18C 1.90(2)
C1C C6C 1.40(2)
C1C C2C 1.42(2)
C1C C7C 1.46(2)
C2C C3C 1.34(2)
C3C C4C 1.41(3)
C4C C5C 1.45(3)
C5C C6C 1.34(2)
C6C C13C 1.55(2)
C7C C8C 1.35(2)
C7C C12C 1.41(2)
C8C C9C 1.37(2)
C9C C10C 1.39(2)
C10C C11C 1.37(2)
C11C C12C 1.37(2)
C12C C13C 1.47(2)
C13C C14C 1.59(2)
C14C C15C 1.47(2)
C15C C16C 1.37(2)
C15C C20C 1.37(2)
C16C C17C 1.38(2)
C17C C18C 1.35(2)
C18C C19C 1.41(2)
C19C C20C 1.35(2)
O1D C13D 1.42(2)
O2D C14D 1.39(2)
Br4 C18D 1.84(2)
C1D C2D 1.39(2)
C1D C6D 1.40(2)
C1D C7D 1.44(2)
C2D C3D 1.35(3)
C3D C4D 1.31(3)
C4D C5D 1.44(3)
C5D C6D 1.38(2)
C6D C13D 1.52(2)
C7D C8D 1.37(2)
C7D C12D 1.40(2)
C8D C9D 1.41(3)
C9D C10D 1.39(3)
C10D C11D 1.37(3)
C11D C12D 1.36(2)
C12D C13D 1.52(2)
C13D C14D 1.57(2)
C14D C15D 1.52(2)
C15D C20D 1.35(2)
C15D C16D 1.41(2)
C16D C17D 1.33(2)
C17D C18D 1.38(2)
C18D C19D 1.41(2)
C19D C20D 1.36(2)
O1A C13A 1.43(2)
O2A C14A 1.46(2)
Br1 C18A 1.92(2)
C1A C6A 1.36(2)
C1A C2A 1.38(2)
C1A C7A 1.47(2)
C2A C3A 1.36(3)
C3A C4A 1.36(3)
C4A C5A 1.37(2)
C5A C6A 1.38(2)
C6A C13A 1.48(2)
C7A C12A 1.38(2)
C7A C8A 1.41(2)
C8A C9A 1.37(2)
C9A C10A 1.42(3)
C10A C11A 1.41(3)
C11A C12A 1.36(2)
C12A C13A 1.53(2)
C13A C14A 1.56(2)
C14A C15A 1.45(2)
C15A C16A 1.35(2)
C15A C20A 1.40(2)
C16A C17A 1.38(2)
C17A C18A 1.33(2)
C18A C19A 1.34(2)
C19A C20A 1.37(2)
O1B C13B 1.44(2)
O2B C14B 1.40(2)
Br2 C18B 1.96(2)
C1B C7B 1.38(2)
C1B C2B 1.41(2)
C1B C6B 1.44(2)
C2B C3B 1.37(3)
C3B C4B 1.38(3)
C4B C5B 1.41(3)
C5B C6B 1.38(2)
C6B C13B 1.51(2)
C7B C8B 1.40(2)
C7B C12B 1.44(2)
C8B C9B 1.36(3)
C10B C9B 1.33(3)
C10B C11B 1.46(3)
C11B C12B 1.31(2)
C12B C13B 1.58(2)
C13B C14B 1.57(2)
C14B C15B 1.53(2)
C15B C20B 1.33(2)
C15B C16B 1.36(2)
C16B C17B 1.38(2)
C17B C18B 1.35(2)
C18B C19B 1.34(2)
C19B C20B 1.38(2)

loop_
_geom_torsion_atom_site_label_1
_geom_torsion_atom_site_label_2
_geom_torsion_atom_site_label_3
_geom_torsion_atom_site_label_4
_geom_torsion
C6C C1C C2C C3C 1.1(25)
C7C C1C C2C C3C -174.0(17)
C1C C2C C3C C4C 0.9(28)
C2C C3C C4C C5C -1.6(29)
C3C C4C C5C C6C 0.4(28)
C4C C5C C6C C1C 1.6(27)
C4C C5C C6C C13C 178.4(17)
C2C C1C C6C C5C -2.3(24)
C7C C1C C6C C5C 173.7(15)
C2C C1C C6C C13C -179.7(14)
C7C C1C C6C C13C -3.7(17)
C6C C1C C7C C8C -177.3(17)
C2C C1C C7C C8C -1.9(31)
C6C C1C C7C C12C 2.9(18)
C2C C1C C7C C12C 178.3(17)
C12C C7C C8C C9C -0.8(25)
C1C C7C C8C C9C 179.4(17)
C7C C8C C9C C10C -3.2(27)
C8C C9C C10C C11C 6.0(28)
C9C C10C C11C C12C -4.9(27)
C10C C11C C12C C7C 1.0(25)
C10C C11C C12C C13C -175.9(16)
C8C C7C C12C C11C 1.9(24)
C1C C7C C12C C11C -178.2(14)
C8C C7C C12C C13C 179.3(15)
C1C C7C C12C C13C -0.8(18)
C11C C12C C13C O1C 55.9(22)
C7C C12C C13C O1C -121.2(14)
C11C C12C C13C C6C 175.7(16)
C7C C12C C13C C6C -1.3(16)
C11C C12C C13C C14C -65.7(22)
C7C C12C C13C C14C 117.3(15)
C5C C6C C13C O1C -49.7(22)
C1C C6C C13C O1C 127.4(13)
C5C C6C C13C C12C -174.0(17)
C1C C6C C13C C12C 3.1(16)
C5C C6C C13C C14C 62.0(22)
C1C C6C C13C C14C -120.9(13)
O1C C13C C14C O2C -62.5(14)
C12C C13C C14C O2C 65.9(17)
C6C C13C C14C O2C -178.4(12)
O1C C13C C14C C15C 179.6(12)
C12C C13C C14C C15C -52.1(18)
C6C C13C C14C C15C 63.6(16)
O2C C14C C15C C16C 143.6(14)
C13C C14C C15C C16C -99.2(17)
O2C C14C C15C C20C -30.3(21)
C13C C14C C15C C20C 86.9(19)
C20C C15C C16C C17C -1.4(24)
C14C C15C C16C C17C -175.8(16)
C15C C16C C17C C18C -1.2(27)
C16C C17C C18C C19C 3.4(28)
C16C C17C C18C Br3 -179.3(13)
C17C C18C C19C C20C -2.9(27)
Br3 C18C C19C C20C 179.8(13)
C18C C19C C20C C15C 0.1(27)
C16C C15C C20C C19C 2.0(26)
C14C C15C C20C C19C 176.1(17)
C6D C1D C2D C3D -1.5(28)
C7D C1D C2D C3D -176.9(20)
C1D C2D C3D C4D 5.2(33)
C2D C3D C4D C5D -4.5(36)
C3D C4D C5D C6D -0.1(31)
C4D C5D C6D C1D 3.7(27)
C4D C5D C6D C13D -177.1(17)
C2D C1D C6D C5D -3.0(27)
C7D C1D C6D C5D 173.4(16)
C2D C1D C6D C13D 177.7(16)
C7D C1D C6D C13D -5.9(20)
C2D C1D C7D C8D -2.2(35)
C6D C1D C7D C8D -177.9(19)
C2D C1D C7D C12D 177.5(20)
C6D C1D C7D C12D 1.8(20)
C12D C7D C8D C9D -1.0(28)
C1D C7D C8D C9D 178.6(19)
C7D C8D C9D C10D -1.2(32)
C8D C9D C10D C11D 3.9(33)
C9D C10D C11D C12D -4.2(30)
C10D C11D C12D C7D 2.1(29)
C10D C11D C12D C13D 179.5(17)
C8D C7D C12D C11D 0.6(27)
C1D C7D C12D C11D -179.1(16)
C8D C7D C12D C13D -177.2(16)
C1D C7D C12D C13D 3.1(19)
C5D C6D C13D O1D -51.4(22)
C1D C6D C13D O1D 127.9(15)
C5D C6D C13D C12D -172.1(17)
C1D C6D C13D C12D 7.2(18)
C5D C6D C13D C14D 66.6(22)
C1D C6D C13D C14D -114.1(15)
C11D C12D C13D O1D 55.3(22)
C7D C12D C13D O1D -127.1(15)
C11D C12D C13D C6D 176.2(17)
C7D C12D C13D C6D -6.1(17)
C11D C12D C13D C14D -69.0(23)
C7D C12D C13D C14D 108.7(17)
O1D C13D C14D O2D -46.9(18)
C6D C13D C14D O2D -168.7(14)
C12D C13D C14D O2D 80.2(19)
O1D C13D C14D C15D -165.6(13)
C6D C13D C14D C15D 72.6(18)
C12D C13D C14D C15D -38.4(20)
O2D C14D C15D C20D -31.6(22)
C13D C14D C15D C20D 90.5(19)
O2D C14D C15D C16D 142.3(15)
C13D C14D C15D C16D -95.7(19)
C20D C15D C16D C17D -1.8(26)
C14D C15D C16D C17D -176.0(18)
C15D C16D C17D C18D -0.8(31)
C16D C17D C18D C19D 1.9(30)
C16D C17D C18D Br4 179.2(16)
C17D C18D C19D C20D -0.4(27)
Br4 C18D C19D C20D -177.7(14)
C16D C15D C20D C19D 3.4(26)
C14D C15D C20D C19D 177.4(17)
C18D C19D C20D C15D -2.3(28)
C6A C1A C2A C3A 5.5(27)
C7A C1A C2A C3A -176.1(18)
C1A C2A C3A C4A -3.5(30)
C2A C3A C4A C5A 0.7(33)
C3A C4A C5A C6A 0.3(30)
C2A C1A C6A C5A -4.7(26)
C7A C1A C6A C5A 176.5(15)
C2A C1A C6A C13A 176.8(15)
C7A C1A C6A C13A -2.0(19)
C4A C5A C6A C1A 1.7(26)
C4A C5A C6A C13A -180.0(17)
C6A C1A C7A C12A -2.1(19)
C2A C1A C7A C12A 179.4(18)
C6A C1A C7A C8A -177.7(17)
C2A C1A C7A C8A 3.7(30)
C12A C7A C8A C9A 1.3(26)
C1A C7A C8A C9A 176.5(17)
C7A C8A C9A C10A -3.3(28)
C8A C9A C10A C11A 3.0(29)
C9A C10A C11A C12A -0.6(28)
C10A C11A C12A C7A -1.3(27)
C10A C11A C12A C13A 178.6(17)
C8A C7A C12A C11A 1.0(26)
C1A C7A C12A C11A -175.1(15)
C8A C7A C12A C13A -178.9(15)
C1A C7A C12A C13A 5.0(19)
C1A C6A C13A O1A 124.5(16)
C5A C6A C13A O1A -53.9(23)
C1A C6A C13A C12A 4.7(18)
C5A C6A C13A C12A -173.7(16)
C1A C6A C13A C14A -114.9(16)
C5A C6A C13A C14A 66.7(22)
C11A C12A C13A O1A 52.5(23)
C7A C12A C13A O1A -127.6(15)
C11A C12A C13A C6A 174.3(18)
C7A C12A C13A C6A -5.8(17)
C11A C12A C13A C14A -67.2(23)
C7A C12A C13A C14A 112.7(15)
O1A C13A C14A C15A 176.0(14)
C6A C13A C14A C15A 51.3(20)
C12A C13A C14A C15A -61.9(20)
O1A C13A C14A O2A -56.9(17)
C6A C13A C14A O2A 178.4(14)
C12A C13A C14A O2A 65.3(18)
O2A C14A C15A C16A 138.2(17)
C13A C14A C15A C16A -94.5(22)
O2A C14A C15A C20A -38.3(23)
C13A C14A C15A C20A 89.0(20)
C20A C15A C16A C17A -1.6(29)
C14A C15A C16A C17A -178.3(18)
C15A C16A C17A C18A 3.0(30)
C16A C17A C18A C19A -4.4(29)
C16A C17A C18A Br1 177.6(14)
C17A C18A C19A C20A 4.8(30)
Br1 C18A C19A C20A -177.3(13)
C18A C19A C20A C15A -3.3(26)
C16A C15A C20A C19A 1.7(25)
C14A C15A C20A C19A 178.4(16)
C7B C1B C2B C3B -178.6(21)
C6B C1B C2B C3B 5.7(27)
C1B C2B C3B C4B -3.4(33)
C2B C3B C4B C5B 1.9(35)
C3B C4B C5B C6B -3.0(31)
C4B C5B C6B C1B 5.8(27)
C4B C5B C6B C13B -177.1(18)
C7B C1B C6B C5B 176.2(17)
C2B C1B C6B C5B -7.1(26)
C7B C1B C6B C13B -1.4(20)
C2B C1B C6B C13B 175.3(15)
C2B C1B C7B C8B 4.1(36)
C6B C1B C7B C8B 180.0(19)
C2B C1B C7B C12B 179.3(19)
C6B C1B C7B C12B -4.8(21)
C1B C7B C8B C9B 173.9(20)
C12B C7B C8B C9B -1.1(27)
C9B C10B C11B C12B -2.3(30)
C10B C11B C12B C7B 0.2(28)
C10B C11B C12B C13B 176.4(17)
C1B C7B C12B C11B -174.5(18)
C8B C7B C12B C11B 1.5(27)
C1B C7B C12B C13B 8.5(19)
C8B C7B C12B C13B -175.5(15)
C5B C6B C13B O1B -50.4(24)
C1B C6B C13B O1B 127.0(16)
C5B C6B C13B C14B 70.4(23)
C1B C6B C13B C14B -112.1(16)
C5B C6B C13B C12B -171.2(17)
C1B C6B C13B C12B 6.2(18)
C11B C12B C13B O1B 51.5(24)
C7B C12B C13B O1B -131.8(14)
C11B C12B C13B C6B 174.5(18)
C7B C12B C13B C6B -8.7(17)
C11B C12B C13B C14B -68.2(24)
C7B C12B C13B C14B 108.6(16)
O1B C13B C14B O2B -53.6(17)
C6B C13B C14B O2B -178.5(13)
C12B C13B C14B O2B 68.2(17)
O1B C13B C14B C15B -179.3(13)
C6B C13B C14B C15B 55.8(19)
C12B C13B C14B C15B -57.5(18)
O2B C14B C15B C20B 130.4(16)
C13B C14B C15B C20B -105.6(18)
O2B C14B C15B C16B -44.6(20)
C13B C14B C15B C16B 79.4(20)
C20B C15B C16B C17B 1.7(26)
C14B C15B C16B C17B 176.7(15)
C15B C16B C17B C18B -1.9(25)
C16B C17B C18B C19B 0.1(27)
C16B C17B C18B Br2 -178.4(12)
C17B C18B C19B C20B 1.6(28)
Br2 C18B C19B C20B -179.8(12)
C16B C15B C20B C19B 0.2(26)
C14B C15B C20B C19B -174.9(15)
C18B C19B C20B C15B -1.8(26)
C11B C10B C9B C8B 2.8(36)
C7B C8B C9B C10B -1.1(35)
